data_7132549
loop_
_publ_author_name
'Sun, Guangping'
'Li, Menghang'
'Cai, Lijuan'
'Zhu, Jinli'
'Tang, Yanfeng'
'Yao, Yong'

_publ_section_title
;
 Carbazole-based artificial light-harvesting system for photocatalytic
 cross-coupling dehydrogenation reaction.
;
_journal_issue 11
_journal_name_full 'Chemical communications (Cambridge, England)'
_journal_page_first 1412
_journal_page_last 1415
_journal_paper_doi 10.1039/d3cc05405e
_journal_volume 60
_journal_year 2024
_chemical_formula_moiety 'C19 H14 N O P S'
_chemical_formula_sum 'C19 H14 N O P S'
_chemical_formula_weight 335.34
_space_group_crystal_system triclinic
_space_group_IT_number 2
_space_group_name_Hall '-P 1'
_space_group_name_H-M_alt 'P -1'
_atom_sites_solution_hydrogens geom
_atom_sites_solution_primary dual
_audit_creation_date 2023-03-22
_audit_creation_method
;
Olex2 1.3
(compiled 2020.02.04 svn.rd84adfe8 for OlexSys, GUI svn.r6032)
;
_audit_update_record
;
2023-11-02 deposited with the CCDC.	2023-12-29 downloaded from the CCDC.
;
_cell_angle_alpha 109.339(3)
_cell_angle_beta 92.044(3)
_cell_angle_gamma 102.717(3)
_cell_formula_units_Z 2
_cell_length_a 8.385(2)
_cell_length_b 10.473(3)
_cell_length_c 10.511(3)
_cell_measurement_reflns_used 9980
_cell_measurement_temperature 296.15
_cell_measurement_theta_max 27.497
_cell_measurement_theta_min 2.396
_cell_volume 843.7(4)
_computing_cell_refinement 'SAINT v8.34A (Bruker, 2013)'
_computing_data_reduction 'SAINT v8.34A (Bruker, 2013)'
_computing_molecular_graphics 'Olex2 1.3 (Dolomanov et al., 2009)'
_computing_publication_material 'Olex2 1.3 (Dolomanov et al., 2009)'
_computing_structure_refinement 'SHELXL 2014/7 (Sheldrick, 2015)'
_computing_structure_solution 'SHELXT 2018/2 (Sheldrick, 2018)'
_diffrn_ambient_temperature 296.15
_diffrn_measured_fraction_theta_full 0.998
_diffrn_measured_fraction_theta_max 0.993
_diffrn_measurement_device_type 'CCD area detector'
_diffrn_measurement_method 'phi and omega scans'
_diffrn_radiation_monochromator graphite
_diffrn_radiation_type MoK\a
_diffrn_radiation_wavelength 0.71073
_diffrn_reflns_av_R_equivalents 0.0209
_diffrn_reflns_av_unetI/netI 0.0108
_diffrn_reflns_Laue_measured_fraction_full 0.998
_diffrn_reflns_Laue_measured_fraction_max 0.993
_diffrn_reflns_limit_h_max 10
_diffrn_reflns_limit_h_min -10
_diffrn_reflns_limit_k_max 13
_diffrn_reflns_limit_k_min -13
_diffrn_reflns_limit_l_max 13
_diffrn_reflns_limit_l_min -13
_diffrn_reflns_number 24318
_diffrn_reflns_point_group_measured_fraction_full 0.998
_diffrn_reflns_point_group_measured_fraction_max 0.993
_diffrn_reflns_theta_full 25.242
_diffrn_reflns_theta_max 27.531
_diffrn_reflns_theta_min 2.862
_diffrn_source_current 30.0
_diffrn_source_power 1.5
_diffrn_source_voltage 50.0
_exptl_absorpt_coefficient_mu 0.290
_exptl_absorpt_correction_T_max 0.7456
_exptl_absorpt_correction_T_min 0.6996
_exptl_absorpt_correction_type multi-scan
_exptl_absorpt_process_details
;
SADABS-2014/5 (Bruker,2014/5) was used for absorption correction.
wR2(int) was 0.0399 before and 0.0309 after correction.
The Ratio of minimum to maximum transmission is 0.9383.
The \l/2 correction factor is 0.00150.
;
_exptl_crystal_density_diffrn 1.320
_exptl_crystal_description block
_exptl_crystal_F_000 348
_exptl_crystal_size_max 0.25
_exptl_crystal_size_mid 0.22
_exptl_crystal_size_min 0.21
_refine_diff_density_max 0.193
_refine_diff_density_min -0.449
_refine_diff_density_rms 0.071
_refine_ls_extinction_method none
_refine_ls_goodness_of_fit_ref 1.098
_refine_ls_hydrogen_treatment constr
_refine_ls_matrix_type full
_refine_ls_number_parameters 208
_refine_ls_number_reflns 3858
_refine_ls_number_restraints 0
_refine_ls_restrained_S_all 1.098
_refine_ls_R_factor_all 0.0396
_refine_ls_R_factor_gt 0.0363
_refine_ls_shift/su_max 0.001
_refine_ls_shift/su_mean 0.000
_refine_ls_structure_factor_coef Fsqd
_refine_ls_weighting_details 'w=1/[\s^2^(Fo^2^)+(0.0465P)^2^+0.2808P] where P=(Fo^2^+2Fc^2^)/3'
_refine_ls_weighting_scheme calc
_refine_ls_wR_factor_gt 0.0929
_refine_ls_wR_factor_ref 0.0970
_reflns_Friedel_coverage 0.000
_reflns_number_gt 3532
_reflns_number_total 3858
_reflns_threshold_expression 'I > 2\s(I)'
_cod_data_source_file d3cc05405e2.cif
_cod_data_source_block 1a
_cod_depositor_comments 'Adding full bibliography for 7132549.cif.'
_cod_original_cell_volume 843.6(4)
_cod_database_code 7132549
_shelx_shelxl_version_number 2014/7
_shelx_space_group_comment
;
The symmetry employed for this shelxl refinement is uniquely defined
by the following loop, which should always be used as a source of
symmetry information in preference to the above space-group names.
They are only intended as comments.
;
_shelx_estimated_absorpt_t_max 0.942
_shelx_estimated_absorpt_t_min 0.931
_olex2_refinement_description
;
1. Fixed Uiso
 At 1.2 times of:
  All C(H) groups
2.a Aromatic/amide H refined with riding coordinates:
 C008(H008), C00B(H00B), C00C(H00C), C00D(H00D), C00E(H00E), C00F(H00F),
 C00G(H00G), C00H(H00H), C00I(H00I), C00J(H00J), C00K(H00K), C00L(H00L),
 C00M(H00M), C00N(H00N)
;
_olex2_submission_special_instructions 'No special instructions were received'

loop_
_space_group_symop_operation_xyz
'x, y, z'
'-x, -y, -z'

loop_
_atom_site_label
_atom_site_type_symbol
_atom_site_fract_x
_atom_site_fract_y
_atom_site_fract_z
_atom_site_U_iso_or_equiv
_atom_site_adp_type
_atom_site_occupancy
_atom_site_site_symmetry_order
_atom_site_calc_flag
_atom_site_refinement_flags_posn
_atom_site_refinement_flags_adp
_atom_site_refinement_flags_occupancy
_atom_site_disorder_assembly
_atom_site_disorder_group
P001 P 0.38710(4) 0.79370(3) 0.73429(3) 0.02965(10) Uani 1 1 d . . . . .
S002 S 0.25312(5) 0.64809(4) 0.92659(4) 0.04868(12) Uani 1 1 d . . . . .
O003 O 0.32463(13) 0.90357(10) 0.83391(10) 0.0411(2) Uani 1 1 d . . . . .
N004 N 0.39852(18) 0.52693(13) 0.72353(14) 0.0461(3) Uani 1 1 d . . . . .
C005 C 0.60561(16) 0.84102(13) 0.73203(14) 0.0333(3) Uani 1 1 d . . . . .
C006 C 0.29068(16) 0.74361(15) 0.56353(14) 0.0354(3) Uani 1 1 d . . . . .
C007 C 0.34935(16) 0.63914(14) 0.78128(13) 0.0337(3) Uani 1 1 d . . . . .
C008 C 0.69648(19) 0.95326(16) 0.84146(15) 0.0416(3) Uani 1 1 d . . . . .
H008 H 0.6435 1.0031 0.9101 0.050 Uiso 1 1 calc R U . . .
C009 C 0.3601(2) 0.43648(15) 0.79536(17) 0.0459(4) Uani 1 1 d . . . . .
C00A C 0.2810(2) 0.48482(17) 0.90918(17) 0.0470(4) Uani 1 1 d . . . . .
C00B C 0.6838(2) 0.76687(18) 0.6290(2) 0.0547(4) Uani 1 1 d . . . . .
H00B H 0.6232 0.6922 0.5554 0.066 Uiso 1 1 calc R U . . .
C00C C 0.8663(2) 0.9903(2) 0.8476(2) 0.0564(4) Uani 1 1 d . . . . .
H00C H 0.9277 1.0654 0.9205 0.068 Uiso 1 1 calc R U . . .
C00D C 0.2107(3) 0.6094(2) 0.48380(18) 0.0608(5) Uani 1 1 d . . . . .
H00D H 0.2116 0.5357 0.5143 0.073 Uiso 1 1 calc R U . . .
C00E C 0.2891(3) 0.8512(2) 0.51527(19) 0.0596(5) Uani 1 1 d . . . . .
H00E H 0.3428 0.9423 0.5683 0.072 Uiso 1 1 calc R U . . .
C00F C 0.9442(2) 0.9169(2) 0.7468(3) 0.0688(6) Uani 1 1 d . . . . .
H00F H 1.0584 0.9420 0.7519 0.083 Uiso 1 1 calc R U . . .
C00G C 0.3985(3) 0.3066(2) 0.7625(3) 0.0739(6) Uani 1 1 d . . . . .
H00G H 0.4523 0.2732 0.6871 0.089 Uiso 1 1 calc R U . . .
C00H C 0.3543(4) 0.2298(2) 0.8451(3) 0.0865(9) Uani 1 1 d . . . . .
H00H H 0.3781 0.1431 0.8245 0.104 Uiso 1 1 calc R U . . .
C00I C 0.8546(2) 0.8063(2) 0.6380(3) 0.0742(6) Uani 1 1 d . . . . .
H00I H 0.9088 0.7573 0.5698 0.089 Uiso 1 1 calc R U . . .
C00J C 0.2376(3) 0.4046(2) 0.9919(2) 0.0739(6) Uani 1 1 d . . . . .
H00J H 0.1844 0.4364 1.0679 0.089 Uiso 1 1 calc R U . . .
C00K C 0.1283(3) 0.5844(3) 0.3574(2) 0.0838(8) Uani 1 1 d . . . . .
H00K H 0.0730 0.4938 0.3042 0.101 Uiso 1 1 calc R U . . .
C00L C 0.2760(3) 0.2782(3) 0.9573(3) 0.0865(9) Uani 1 1 d . . . . .
H00L H 0.2484 0.2236 1.0110 0.104 Uiso 1 1 calc R U . . .
C00M C 0.2081(3) 0.8243(3) 0.3888(2) 0.0788(7) Uani 1 1 d . . . . .
H00M H 0.2083 0.8971 0.3566 0.095 Uiso 1 1 calc R U . . .
C00N C 0.1276(3) 0.6904(3) 0.3109(2) 0.0787(7) Uani 1 1 d . . . . .
H00N H 0.0725 0.6722 0.2260 0.094 Uiso 1 1 calc R U . . .

loop_
_atom_site_aniso_label
_atom_site_aniso_U_11
_atom_site_aniso_U_22
_atom_site_aniso_U_33
_atom_site_aniso_U_23
_atom_site_aniso_U_13
_atom_site_aniso_U_12
P001 0.03335(18) 0.02812(17) 0.02981(17) 0.01140(13) 0.00350(12) 0.01022(12)
S002 0.0582(2) 0.0516(2) 0.0425(2) 0.02227(17) 0.01742(17) 0.01525(18)
O003 0.0476(6) 0.0385(5) 0.0394(5) 0.0097(4) 0.0075(4) 0.0206(4)
N004 0.0640(8) 0.0367(6) 0.0458(7) 0.0201(5) 0.0125(6) 0.0191(6)
C005 0.0338(6) 0.0323(6) 0.0367(6) 0.0153(5) 0.0017(5) 0.0091(5)
C006 0.0332(6) 0.0422(7) 0.0332(6) 0.0159(5) 0.0033(5) 0.0102(5)
C007 0.0368(7) 0.0339(6) 0.0330(6) 0.0151(5) 0.0037(5) 0.0087(5)
C008 0.0449(8) 0.0424(7) 0.0364(7) 0.0169(6) -0.0028(6) 0.0049(6)
C009 0.0556(9) 0.0338(7) 0.0493(8) 0.0198(6) -0.0054(7) 0.0061(6)
C00A 0.0486(8) 0.0457(8) 0.0473(8) 0.0267(7) -0.0045(7) -0.0017(7)
C00B 0.0434(8) 0.0488(9) 0.0617(10) 0.0043(8) 0.0107(7) 0.0134(7)
C00C 0.0444(9) 0.0581(10) 0.0629(11) 0.0272(8) -0.0157(8) -0.0011(7)
C00D 0.0765(12) 0.0525(10) 0.0414(8) 0.0165(7) -0.0086(8) -0.0061(9)
C00E 0.0823(13) 0.0545(10) 0.0481(9) 0.0256(8) -0.0039(9) 0.0187(9)
C00F 0.0322(8) 0.0704(12) 0.1083(17) 0.0385(12) 0.0011(9) 0.0115(8)
C00G 0.1049(17) 0.0410(9) 0.0800(14) 0.0242(9) -0.0025(12) 0.0240(10)
C00H 0.1100(19) 0.0398(10) 0.107(2) 0.0380(12) -0.0359(16) 0.0018(11)
C00I 0.0469(10) 0.0673(12) 0.1034(17) 0.0155(12) 0.0257(11) 0.0234(9)
C00J 0.0807(14) 0.0787(14) 0.0695(13) 0.0523(12) 0.0003(11) -0.0060(11)
C00K 0.0911(16) 0.0895(16) 0.0420(10) 0.0164(10) -0.0169(10) -0.0218(13)
C00L 0.0930(17) 0.0676(13) 0.1011(19) 0.0646(14) -0.0352(15) -0.0231(12)
C00M 0.1019(18) 0.0961(17) 0.0585(12) 0.0466(12) -0.0032(12) 0.0360(14)
C00N 0.0679(13) 0.124(2) 0.0421(10) 0.0357(12) -0.0101(9) 0.0129(13)

loop_
_atom_type_symbol
_atom_type_description
_atom_type_scat_dispersion_real
_atom_type_scat_dispersion_imag
_atom_type_scat_source
C C 0.0033 0.0016 'International Tables Vol C Tables 4.2.6.8 and 6.1.1.4'
H H 0.0000 0.0000 'International Tables Vol C Tables 4.2.6.8 and 6.1.1.4'
N N 0.0061 0.0033 'International Tables Vol C Tables 4.2.6.8 and 6.1.1.4'
O O 0.0106 0.0060 'International Tables Vol C Tables 4.2.6.8 and 6.1.1.4'
P P 0.1023 0.0942 'International Tables Vol C Tables 4.2.6.8 and 6.1.1.4'
S S 0.1246 0.1234 'International Tables Vol C Tables 4.2.6.8 and 6.1.1.4'

loop_
_geom_angle_atom_site_label_1
_geom_angle_atom_site_label_2
_geom_angle_atom_site_label_3
_geom_angle
_geom_angle_site_symmetry_1
_geom_angle_site_symmetry_3
_geom_angle_publ_flag
O003 P001 C005 113.32(6) . . ?
O003 P001 C006 113.23(6) . . ?
O003 P001 C007 109.39(7) . . ?
C005 P001 C006 107.90(6) . . ?
C005 P001 C007 104.87(6) . . ?
C006 P001 C007 107.66(6) . . ?
C00A S002 C007 88.39(7) . . ?
C007 N004 C009 109.83(13) . . ?
C008 C005 P001 117.21(11) . . ?
C00B C005 P001 122.26(11) . . ?
C00B C005 C008 120.48(14) . . ?
C00D C006 P001 124.67(12) . . ?
C00D C006 C00E 119.04(15) . . ?
C00E C006 P001 116.13(12) . . ?
S002 C007 P001 116.66(8) . . ?
N004 C007 P001 126.33(11) . . ?
N004 C007 S002 116.77(10) . . ?
C005 C008 H008 120.2 . . ?
C00C C008 C005 119.54(16) . . ?
C00C C008 H008 120.2 . . ?
N004 C009 C00A 115.00(14) . . ?
N004 C009 C00G 124.93(18) . . ?
C00A C009 C00G 120.05(17) . . ?
C009 C00A S002 110.01(11) . . ?
C009 C00A C00J 120.77(19) . . ?
C00J C00A S002 129.21(17) . . ?
C005 C00B H00B 120.6 . . ?
C005 C00B C00I 118.75(17) . . ?
C00I C00B H00B 120.6 . . ?
C008 C00C H00C 119.9 . . ?
C00F C00C C008 120.23(17) . . ?
C00F C00C H00C 119.9 . . ?
C006 C00D H00D 120.1 . . ?
C006 C00D C00K 119.72(19) . . ?
C00K C00D H00D 120.1 . . ?
C006 C00E H00E 119.8 . . ?
C00M C00E C006 120.47(19) . . ?
C00M C00E H00E 119.8 . . ?
C00C C00F H00F 119.8 . . ?
C00C C00F C00I 120.41(17) . . ?
C00I C00F H00F 119.8 . . ?
C009 C00G H00G 121.0 . . ?
C00H C00G C009 118.0(2) . . ?
C00H C00G H00G 121.0 . . ?
C00G C00H H00H 119.2 . . ?
C00L C00H C00G 121.6(2) . . ?
C00L C00H H00H 119.2 . . ?
C00B C00I H00I 119.7 . . ?
C00F C00I C00B 120.60(19) . . ?
C00F C00I H00I 119.7 . . ?
C00A C00J H00J 121.0 . . ?
C00L C00J C00A 118.0(2) . . ?
C00L C00J H00J 121.0 . . ?
C00D C00K H00K 119.6 . . ?
C00N C00K C00D 120.8(2) . . ?
C00N C00K H00K 119.6 . . ?
C00H C00L H00L 119.2 . . ?
C00J C00L C00H 121.59(19) . . ?
C00J C00L H00L 119.2 . . ?
C00E C00M H00M 120.0 . . ?
C00N C00M C00E 119.9(2) . . ?
C00N C00M H00M 120.0 . . ?
C00K C00N C00M 120.01(18) . . ?
C00K C00N H00N 120.0 . . ?
C00M C00N H00N 120.0 . . ?

loop_
_geom_bond_atom_site_label_1
_geom_bond_atom_site_label_2
_geom_bond_distance
_geom_bond_site_symmetry_2
_geom_bond_publ_flag
P001 O003 1.4837(10) . ?
P001 C005 1.7927(15) . ?
P001 C006 1.7991(14) . ?
P001 C007 1.8108(14) . ?
S002 C007 1.7375(14) . ?
S002 C00A 1.7274(18) . ?
N004 C007 1.2954(18) . ?
N004 C009 1.3884(19) . ?
C005 C008 1.390(2) . ?
C005 C00B 1.387(2) . ?
C006 C00D 1.376(2) . ?
C006 C00E 1.383(2) . ?
C008 H008 0.9300 . ?
C008 C00C 1.384(2) . ?
C009 C00A 1.389(3) . ?
C009 C00G 1.401(2) . ?
C00A C00J 1.402(2) . ?
C00B H00B 0.9300 . ?
C00B C00I 1.391(3) . ?
C00C H00C 0.9300 . ?
C00C C00F 1.367(3) . ?
C00D H00D 0.9300 . ?
C00D C00K 1.391(3) . ?
C00E H00E 0.9300 . ?
C00E C00M 1.382(3) . ?
C00F H00F 0.9300 . ?
C00F C00I 1.376(3) . ?
C00G H00G 0.9300 . ?
C00G C00H 1.375(3) . ?
C00H H00H 0.9300 . ?
C00H C00L 1.373(4) . ?
C00I H00I 0.9300 . ?
C00J H00J 0.9300 . ?
C00J C00L 1.365(4) . ?
C00K H00K 0.9300 . ?
C00K C00N 1.354(4) . ?
C00L H00L 0.9300 . ?
C00M H00M 0.9300 . ?
C00M C00N 1.370(4) . ?
C00N H00N 0.9300 . ?

loop_
_geom_torsion_atom_site_label_1
_geom_torsion_atom_site_label_2
_geom_torsion_atom_site_label_3
_geom_torsion_atom_site_label_4
_geom_torsion
_geom_torsion_site_symmetry_1
_geom_torsion_site_symmetry_2
_geom_torsion_site_symmetry_3
_geom_torsion_site_symmetry_4
_geom_torsion_publ_flag
P001 C005 C008 C00C 177.23(12) . . . . ?
P001 C005 C00B C00I -176.99(16) . . . . ?
P001 C006 C00D C00K 174.48(18) . . . . ?
P001 C006 C00E C00M -175.59(18) . . . . ?
S002 C00A C00J C00L -178.88(15) . . . . ?
O003 P001 C005 C008 15.80(13) . . . . ?
O003 P001 C005 C00B -166.63(13) . . . . ?
O003 P001 C006 C00D -123.95(16) . . . . ?
O003 P001 C006 C00E 51.40(15) . . . . ?
O003 P001 C007 S002 -0.25(10) . . . . ?
O003 P001 C007 N004 -174.39(13) . . . . ?
N004 C009 C00A S002 0.24(18) . . . . ?
N004 C009 C00A C00J -179.02(16) . . . . ?
N004 C009 C00G C00H 178.98(19) . . . . ?
C005 P001 C006 C00D 109.80(16) . . . . ?
C005 P001 C006 C00E -74.85(14) . . . . ?
C005 P001 C007 S002 121.60(8) . . . . ?
C005 P001 C007 N004 -52.55(14) . . . . ?
C005 C008 C00C C00F -0.1(3) . . . . ?
C005 C00B C00I C00F -0.2(3) . . . . ?
C006 P001 C005 C008 142.00(11) . . . . ?
C006 P001 C005 C00B -40.43(15) . . . . ?
C006 P001 C007 S002 -123.67(8) . . . . ?
C006 P001 C007 N004 62.18(15) . . . . ?
C006 C00D C00K C00N 0.9(4) . . . . ?
C006 C00E C00M C00N 0.5(4) . . . . ?
C007 P001 C005 C008 -103.44(11) . . . . ?
C007 P001 C005 C00B 74.13(15) . . . . ?
C007 P001 C006 C00D -2.90(17) . . . . ?
C007 P001 C006 C00E 172.45(13) . . . . ?
C007 S002 C00A C009 -0.14(12) . . . . ?
C007 S002 C00A C00J 179.04(18) . . . . ?
C007 N004 C009 C00A -0.2(2) . . . . ?
C007 N004 C009 C00G -178.72(17) . . . . ?
C008 C005 C00B C00I 0.5(3) . . . . ?
C008 C00C C00F C00I 0.4(3) . . . . ?
C009 N004 C007 P001 174.25(11) . . . . ?
C009 N004 C007 S002 0.11(17) . . . . ?
C009 C00A C00J C00L 0.2(3) . . . . ?
C009 C00G C00H C00L -0.5(4) . . . . ?
C00A S002 C007 P001 -174.70(9) . . . . ?
C00A S002 C007 N004 0.02(13) . . . . ?
C00A C009 C00G C00H 0.6(3) . . . . ?
C00A C00J C00L C00H -0.1(3) . . . . ?
C00B C005 C008 C00C -0.4(2) . . . . ?
C00C C00F C00I C00B -0.3(4) . . . . ?
C00D C006 C00E C00M 0.0(3) . . . . ?
C00D C00K C00N C00M -0.3(4) . . . . ?
C00E C006 C00D C00K -0.7(3) . . . . ?
C00E C00M C00N C00K -0.4(4) . . . . ?
C00G C009 C00A S002 178.81(15) . . . . ?
C00G C009 C00A C00J -0.5(3) . . . . ?
C00G C00H C00L C00J 0.3(4) . . . . ?
